data_1568005
loop_
_publ_author_name
'Liu, Wei-Chun'
'Gabba\"i, Fran\,cois P.'

_publ_section_title
;
 Placing gold on a \p+-surface: ligand design and impact on reactivity
;
_journal_issue 2
_journal_name_full 'Chemical Science'
_journal_page_first 277
_journal_page_last 283
_journal_paper_doi 10.1039/D2SC05574K
_journal_volume 14
_journal_year 2023
_chemical_formula_moiety 'C37 H27 O2 P'
_chemical_formula_sum 'C37 H27 O2 P'
_chemical_formula_weight 534.55
_space_group_crystal_system triclinic
_space_group_IT_number 2
_space_group_name_Hall '-P 1'
_space_group_name_H-M_alt 'P -1'
_atom_sites_solution_hydrogens mixed
_atom_sites_solution_primary iterative
_audit_creation_date 2022-02-10
_audit_creation_method
;
Olex2 1.3
(compiled 2020.11.12 svn.r5f609507 for OlexSys, GUI svn.r6272)
;
_audit_update_record
;
2022-07-18 deposited with the CCDC.	2022-11-22 downloaded from the CCDC.
;
_cell_angle_alpha 99.167(2)
_cell_angle_beta 94.905(2)
_cell_angle_gamma 94.346(2)
_cell_formula_units_Z 2
_cell_length_a 10.4208(9)
_cell_length_b 10.7638(9)
_cell_length_c 11.9994(10)
_cell_measurement_reflns_used 9979
_cell_measurement_temperature 296(2)
_cell_measurement_theta_max 29.58
_cell_measurement_theta_min 2.164
_cell_volume 1318.41(19)
_computing_cell_refinement 'SAINT V8.38A (?, 2016)'
_computing_data_reduction 'SAINT V8.38A (?, 2016)'
_computing_molecular_graphics 'Olex2 1.3 (Dolomanov et al., 2009)'
_computing_publication_material 'Olex2 1.3 (Dolomanov et al., 2009)'
_computing_structure_refinement 'SHELXL 2018/3 (Sheldrick, 2015)'
_computing_structure_solution 'olex2.solve 1.3 (Bourhis et al., 2015)'
_diffrn_ambient_temperature 296.15
_diffrn_measured_fraction_theta_full 1.000
_diffrn_measured_fraction_theta_max 1.000
_diffrn_measurement_device_type 'Bruker APEX-II CCD'
_diffrn_measurement_method '\f and \w scans'
_diffrn_radiation_type MoK\a
_diffrn_radiation_wavelength 0.71073
_diffrn_reflns_av_R_equivalents 0.0829
_diffrn_reflns_av_unetI/netI 0.0719
_diffrn_reflns_Laue_measured_fraction_full 1.000
_diffrn_reflns_Laue_measured_fraction_max 1.000
_diffrn_reflns_limit_h_max 14
_diffrn_reflns_limit_h_min -14
_diffrn_reflns_limit_k_max 14
_diffrn_reflns_limit_k_min -14
_diffrn_reflns_limit_l_max 16
_diffrn_reflns_limit_l_min -16
_diffrn_reflns_number 39128
_diffrn_reflns_point_group_measured_fraction_full 1.000
_diffrn_reflns_point_group_measured_fraction_max 1.000
_diffrn_reflns_theta_full 25.242
_diffrn_reflns_theta_max 29.574
_diffrn_reflns_theta_min 1.728
_exptl_absorpt_coefficient_mu 0.139
_exptl_absorpt_correction_T_max 0.7460
_exptl_absorpt_correction_T_min 0.6829
_exptl_absorpt_correction_type multi-scan
_exptl_absorpt_process_details
;
SADABS-2016/2 (Bruker,2016/2) was used for absorption correction.
wR2(int) was 0.0717 before and 0.0623 after correction.
The Ratio of minimum to maximum transmission is 0.9154.
The \l/2 correction factor is Not present.
;
_exptl_crystal_colour colourless
_exptl_crystal_colour_primary colourless
_exptl_crystal_density_diffrn 1.347
_exptl_crystal_description block
_exptl_crystal_F_000 560
_exptl_crystal_size_max 0.156
_exptl_crystal_size_mid 0.102
_exptl_crystal_size_min 0.085
_refine_diff_density_max 0.371
_refine_diff_density_min -0.474
_refine_diff_density_rms 0.070
_refine_ls_extinction_method none
_refine_ls_goodness_of_fit_ref 1.031
_refine_ls_hydrogen_treatment mixed
_refine_ls_matrix_type full
_refine_ls_number_parameters 378
_refine_ls_number_reflns 7395
_refine_ls_number_restraints 0
_refine_ls_restrained_S_all 1.031
_refine_ls_R_factor_all 0.0968
_refine_ls_R_factor_gt 0.0572
_refine_ls_shift/su_max 0.001
_refine_ls_shift/su_mean 0.000
_refine_ls_structure_factor_coef Fsqd
_refine_ls_weighting_details 'w=1/[\s^2^(Fo^2^)+(0.0443P)^2^+0.9439P] where P=(Fo^2^+2Fc^2^)/3'
_refine_ls_weighting_scheme calc
_refine_ls_wR_factor_gt 0.1114
_refine_ls_wR_factor_ref 0.1248
_reflns_Friedel_coverage 0.000
_reflns_number_gt 5178
_reflns_number_total 7395
_reflns_threshold_expression 'I > 2\s(I)'
_cod_data_source_file d2sc05574k2.cif
_cod_data_source_block wcl_13_0m_a
_cod_depositor_comments 'Adding full bibliography for 1568005--1568011.cif.'
_cod_database_code 1568005
_shelx_shelxl_version_number 2018/3
_shelx_space_group_comment
;
The symmetry employed for this shelxl refinement is uniquely defined
by the following loop, which should always be used as a source of
symmetry information in preference to the above space-group names.
They are only intended as comments.
;
_shelx_estimated_absorpt_t_max 0.988
_shelx_estimated_absorpt_t_min 0.979
_olex2_refinement_description
;
1.a Aromatic/amide H refined with riding coordinates:
 C1(H1), C2(H2A), C3(H3), C4(H4), C5(H5), C6(H6), C7(H7), C8(H8), C15(H15),
 C16(H16), C19(H19), C20(H20), C27(H27), C28(H28), C29(H29), C30(H30), C31(H31),
  C33(H33), C34(H34), C35(H35), C36(H36), C37(H37)
1.b Idealised tetrahedral OH refined as rotating group:
 O2(H2)
;
_olex2_submission_special_instructions 'No special instructions were received'

loop_
_space_group_symop_operation_xyz
'x, y, z'
'-x, -y, -z'

loop_
_atom_site_label
_atom_site_type_symbol
_atom_site_fract_x
_atom_site_fract_y
_atom_site_fract_z
_atom_site_U_iso_or_equiv
_atom_site_adp_type
_atom_site_occupancy
_atom_site_site_symmetry_order
_atom_site_calc_flag
_atom_site_refinement_flags_posn
_atom_site_refinement_flags_adp
_atom_site_refinement_flags_occupancy
_atom_site_disorder_assembly
_atom_site_disorder_group
P1 P 0.32696(5) 0.31374(4) 0.69882(4) 0.01164(11) Uani 1 1 d . . . . .
O1 O 0.16268(12) 0.07916(13) 0.82913(11) 0.0179(3) Uani 1 1 d . . . . .
O2 O 0.45317(13) -0.02356(13) 0.88162(12) 0.0202(3) Uani 1 1 d . . . . .
H2 H 0.414454 -0.085927 0.840956 0.030 Uiso 1 1 calc R U . . .
C1 C 0.38916(18) -0.01040(17) 0.61908(16) 0.0156(4) Uani 1 1 d . . . . .
H1 H 0.477386 -0.008231 0.611728 0.019 Uiso 1 1 calc R U . . .
C2 C 0.30189(19) -0.06278(18) 0.52692(16) 0.0178(4) Uani 1 1 d . . . . .
H2A H 0.331509 -0.096051 0.458447 0.021 Uiso 1 1 calc R U . . .
C3 C 0.17089(19) -0.06538(18) 0.53712(17) 0.0185(4) Uani 1 1 d . . . . .
H3 H 0.112180 -0.100052 0.475196 0.022 Uiso 1 1 calc R U . . .
C4 C 0.12645(18) -0.01670(17) 0.63896(17) 0.0166(4) Uani 1 1 d . . . . .
H4 H 0.038151 -0.017713 0.645746 0.020 Uiso 1 1 calc R U . . .
C5 C 0.1777(2) 0.22791(19) 0.99587(17) 0.0206(4) Uani 1 1 d . . . . .
H5 H 0.088425 0.214843 0.995917 0.025 Uiso 1 1 calc R U . . .
C6 C 0.2496(2) 0.3153(2) 1.07934(17) 0.0231(5) Uani 1 1 d . . . . .
H6 H 0.208212 0.362318 1.135161 0.028 Uiso 1 1 calc R U . . .
C7 C 0.3824(2) 0.3333(2) 1.08036(17) 0.0241(5) Uani 1 1 d . . . . .
H7 H 0.430376 0.391960 1.136712 0.029 Uiso 1 1 calc R U . . .
C8 C 0.4435(2) 0.26337(19) 0.99704(16) 0.0189(4) Uani 1 1 d . . . . .
H8 H 0.532910 0.275390 0.998044 0.023 Uiso 1 1 calc R U . . .
C9 C 0.43809(17) 0.08679(17) 0.82792(15) 0.0132(4) Uani 1 1 d . . . . .
C10 C 0.34690(17) 0.03887(16) 0.72216(15) 0.0122(4) Uani 1 1 d . . . . .
C11 C 0.21451(18) 0.03330(17) 0.73023(16) 0.0137(4) Uani 1 1 d . . . . .
C12 C 0.37345(18) 0.17541(17) 0.91177(15) 0.0143(4) Uani 1 1 d . . . . .
C13 C 0.24041(19) 0.16020(18) 0.91229(16) 0.0163(4) Uani 1 1 d . . . . .
C14 C 0.57143(17) 0.14410(17) 0.80519(15) 0.0126(4) Uani 1 1 d . . . . .
C15 C 0.67752(18) 0.08541(18) 0.84112(16) 0.0170(4) Uani 1 1 d . . . . .
H15 H 0.661931 0.013455 0.873509 0.020 Uiso 1 1 calc R U . . .
C16 C 0.80722(18) 0.12653(18) 0.83227(17) 0.0190(4) Uani 1 1 d . . . . .
H16 H 0.874378 0.082412 0.857239 0.023 Uiso 1 1 calc R U . . .
C17 C 0.83169(18) 0.23221(18) 0.78636(17) 0.0174(4) Uani 1 1 d . . . . .
C18 C 0.77122(18) 0.39928(18) 0.70087(16) 0.0165(4) Uani 1 1 d . . . . .
C19 C 0.68499(18) 0.47073(18) 0.65567(16) 0.0164(4) Uani 1 1 d . . . . .
H19 H 0.712324 0.539440 0.622732 0.020 Uiso 1 1 calc R U . . .
C20 C 0.55391(18) 0.43706(18) 0.66058(16) 0.0157(4) Uani 1 1 d . . . . .
H20 H 0.494810 0.486052 0.629928 0.019 Uiso 1 1 calc R U . . .
C21 C 0.50506(17) 0.33586(17) 0.70781(15) 0.0132(4) Uani 1 1 d . . . . .
C22 C 0.59376(17) 0.25637(17) 0.75441(15) 0.0119(4) Uani 1 1 d . . . . .
C23 C 0.72616(17) 0.29453(17) 0.74799(15) 0.0137(4) Uani 1 1 d . . . . .
C24 C 0.95731(19) 0.3009(2) 0.7661(2) 0.0226(5) Uani 1 1 d . . . . .
H24A H 1.008(2) 0.245(2) 0.719(2) 0.027(6) Uiso 1 1 d . . . . .
H24B H 1.014(2) 0.330(2) 0.835(2) 0.026(6) Uiso 1 1 d . . . . .
C25 C 0.9164(2) 0.4120(2) 0.7097(2) 0.0263(5) Uani 1 1 d . . . . .
H25A H 0.955(2) 0.496(3) 0.753(2) 0.038(7) Uiso 1 1 d . . . . .
H25B H 0.948(2) 0.407(2) 0.636(2) 0.039(7) Uiso 1 1 d . . . . .
C26 C 0.28370(17) 0.47576(17) 0.74012(16) 0.0141(4) Uani 1 1 d . . . . .
C27 C 0.26128(18) 0.50876(18) 0.85315(16) 0.0174(4) Uani 1 1 d . . . . .
H27 H 0.270243 0.450001 0.901680 0.021 Uiso 1 1 calc R U . . .
C28 C 0.22583(19) 0.62750(19) 0.89485(18) 0.0223(4) Uani 1 1 d . . . . .
H28 H 0.210874 0.647744 0.970635 0.027 Uiso 1 1 calc R U . . .
C29 C 0.2128(2) 0.7155(2) 0.82397(19) 0.0251(5) Uani 1 1 d . . . . .
H29 H 0.190033 0.795595 0.851912 0.030 Uiso 1 1 calc R U . . .
C30 C 0.2336(2) 0.6842(2) 0.71100(19) 0.0243(5) Uani 1 1 d . . . . .
H30 H 0.224538 0.743460 0.662948 0.029 Uiso 1 1 calc R U . . .
C31 C 0.26807(19) 0.56495(19) 0.66903(17) 0.0191(4) Uani 1 1 d . . . . .
H31 H 0.280801 0.544442 0.592753 0.023 Uiso 1 1 calc R U . . .
C32 C 0.28665(18) 0.28285(17) 0.54499(16) 0.0144(4) Uani 1 1 d . . . . .
C33 C 0.15846(19) 0.28757(19) 0.50424(17) 0.0198(4) Uani 1 1 d . . . . .
H33 H 0.099788 0.317454 0.554009 0.024 Uiso 1 1 calc R U . . .
C34 C 0.1171(2) 0.2483(2) 0.39040(18) 0.0253(5) Uani 1 1 d . . . . .
H34 H 0.031469 0.253604 0.363995 0.030 Uiso 1 1 calc R U . . .
C35 C 0.2023(2) 0.20139(19) 0.31615(18) 0.0265(5) Uani 1 1 d . . . . .
H35 H 0.173640 0.171906 0.240331 0.032 Uiso 1 1 calc R U . . .
C36 C 0.3303(2) 0.19833(19) 0.35471(17) 0.0248(5) Uani 1 1 d . . . . .
H36 H 0.388553 0.168943 0.304321 0.030 Uiso 1 1 calc R U . . .
C37 C 0.3725(2) 0.23890(18) 0.46830(16) 0.0188(4) Uani 1 1 d . . . . .
H37 H 0.459082 0.236743 0.493550 0.023 Uiso 1 1 calc R U . . .

loop_
_atom_site_aniso_label
_atom_site_aniso_U_11
_atom_site_aniso_U_22
_atom_site_aniso_U_33
_atom_site_aniso_U_23
_atom_site_aniso_U_13
_atom_site_aniso_U_12
P1 0.0119(2) 0.0116(2) 0.0120(2) 0.00284(18) 0.00183(17) 0.00189(17)
O1 0.0154(7) 0.0194(7) 0.0175(7) -0.0014(6) 0.0037(5) -0.0011(5)
O2 0.0209(7) 0.0140(7) 0.0261(8) 0.0104(6) -0.0056(6) -0.0030(6)
C1 0.0161(9) 0.0137(9) 0.0173(10) 0.0038(7) 0.0019(7) 0.0004(7)
C2 0.0243(10) 0.0145(9) 0.0132(9) 0.0001(7) 0.0019(8) -0.0024(8)
C3 0.0221(10) 0.0144(9) 0.0165(10) 0.0022(8) -0.0075(8) -0.0034(8)
C4 0.0138(9) 0.0129(9) 0.0225(10) 0.0042(8) -0.0022(8) 0.0001(7)
C5 0.0229(10) 0.0244(11) 0.0159(10) 0.0049(8) 0.0071(8) 0.0016(8)
C6 0.0330(12) 0.0232(11) 0.0136(10) 0.0018(8) 0.0075(9) 0.0034(9)
C7 0.0340(12) 0.0241(11) 0.0123(10) -0.0011(8) 0.0018(9) -0.0014(9)
C8 0.0206(10) 0.0223(10) 0.0129(9) 0.0030(8) -0.0011(8) -0.0016(8)
C9 0.0144(9) 0.0122(9) 0.0136(9) 0.0054(7) -0.0009(7) 0.0010(7)
C10 0.0145(9) 0.0091(8) 0.0132(9) 0.0039(7) -0.0004(7) -0.0001(7)
C11 0.0169(9) 0.0095(8) 0.0152(9) 0.0030(7) 0.0026(7) 0.0007(7)
C12 0.0195(9) 0.0141(9) 0.0105(9) 0.0053(7) 0.0017(7) 0.0022(7)
C13 0.0202(10) 0.0153(9) 0.0134(9) 0.0040(7) 0.0015(7) -0.0012(7)
C14 0.0134(9) 0.0119(9) 0.0106(9) -0.0016(7) -0.0015(7) 0.0003(7)
C15 0.0180(9) 0.0138(9) 0.0187(10) 0.0033(8) -0.0010(8) 0.0014(7)
C16 0.0141(9) 0.0167(10) 0.0248(11) 0.0005(8) -0.0030(8) 0.0035(8)
C17 0.0128(9) 0.0170(10) 0.0206(10) -0.0013(8) 0.0007(7) 0.0012(7)
C18 0.0160(9) 0.0165(9) 0.0159(9) -0.0017(7) 0.0052(7) 0.0004(7)
C19 0.0194(10) 0.0134(9) 0.0165(10) 0.0019(7) 0.0056(8) -0.0014(7)
C20 0.0170(9) 0.0147(9) 0.0158(10) 0.0032(7) 0.0020(7) 0.0025(7)
C21 0.0132(9) 0.0146(9) 0.0109(9) -0.0002(7) 0.0003(7) 0.0018(7)
C22 0.0125(8) 0.0123(9) 0.0098(8) -0.0014(7) 0.0013(7) 0.0009(7)
C23 0.0142(9) 0.0130(9) 0.0127(9) -0.0022(7) 0.0025(7) 0.0012(7)
C24 0.0116(9) 0.0258(11) 0.0306(12) 0.0048(9) 0.0034(9) 0.0020(8)
C25 0.0152(10) 0.0240(12) 0.0416(14) 0.0073(10) 0.0100(10) 0.0024(9)
C26 0.0123(8) 0.0132(9) 0.0164(9) 0.0021(7) 0.0006(7) 0.0013(7)
C27 0.0168(9) 0.0184(10) 0.0173(10) 0.0036(8) 0.0009(8) 0.0022(8)
C28 0.0216(10) 0.0215(11) 0.0222(11) -0.0024(9) 0.0036(8) 0.0027(8)
C29 0.0224(11) 0.0152(10) 0.0360(13) -0.0021(9) 0.0019(9) 0.0052(8)
C30 0.0256(11) 0.0171(10) 0.0331(12) 0.0105(9) 0.0036(9) 0.0067(8)
C31 0.0203(10) 0.0187(10) 0.0199(10) 0.0055(8) 0.0036(8) 0.0044(8)
C32 0.0191(9) 0.0111(9) 0.0129(9) 0.0029(7) 0.0010(7) -0.0009(7)
C33 0.0162(9) 0.0242(11) 0.0195(10) 0.0081(8) 0.0007(8) -0.0037(8)
C34 0.0247(11) 0.0257(11) 0.0237(11) 0.0108(9) -0.0093(9) -0.0096(9)
C35 0.0451(14) 0.0167(10) 0.0144(10) 0.0025(8) -0.0088(9) -0.0061(9)
C36 0.0429(13) 0.0176(10) 0.0146(10) 0.0023(8) 0.0027(9) 0.0081(9)
C37 0.0240(10) 0.0170(10) 0.0166(10) 0.0033(8) 0.0025(8) 0.0075(8)

loop_
_atom_type_symbol
_atom_type_description
_atom_type_scat_dispersion_real
_atom_type_scat_dispersion_imag
_atom_type_scat_source
C C 0.0033 0.0016 'International Tables Vol C Tables 4.2.6.8 and 6.1.1.4'
H H 0.0000 0.0000 'International Tables Vol C Tables 4.2.6.8 and 6.1.1.4'
O O 0.0106 0.0060 'International Tables Vol C Tables 4.2.6.8 and 6.1.1.4'
P P 0.1023 0.0942 'International Tables Vol C Tables 4.2.6.8 and 6.1.1.4'

loop_
_geom_angle_atom_site_label_1
_geom_angle_atom_site_label_2
_geom_angle_atom_site_label_3
_geom_angle
_geom_angle_site_symmetry_1
_geom_angle_site_symmetry_3
_geom_angle_publ_flag
C26 P1 C21 102.42(8) . . ?
C32 P1 C21 100.78(8) . . ?
C32 P1 C26 103.35(8) . . ?
C13 O1 C11 118.41(14) . . ?
C9 O2 H2 109.5 . . ?
C2 C1 H1 119.5 . . ?
C2 C1 C10 120.99(18) . . ?
C10 C1 H1 119.5 . . ?
C1 C2 H2A 120.1 . . ?
C3 C2 C1 119.74(18) . . ?
C3 C2 H2A 120.1 . . ?
C2 C3 H3 119.8 . . ?
C2 C3 C4 120.32(18) . . ?
C4 C3 H3 119.8 . . ?
C3 C4 H4 120.4 . . ?
C11 C4 C3 119.20(18) . . ?
C11 C4 H4 120.4 . . ?
C6 C5 H5 120.5 . . ?
C6 C5 C13 119.07(19) . . ?
C13 C5 H5 120.5 . . ?
C5 C6 H6 119.8 . . ?
C7 C6 C5 120.48(19) . . ?
C7 C6 H6 119.8 . . ?
C6 C7 H7 120.2 . . ?
C6 C7 C8 119.58(19) . . ?
C8 C7 H7 120.2 . . ?
C7 C8 H8 119.4 . . ?
C7 C8 C12 121.13(19) . . ?
C12 C8 H8 119.4 . . ?
O2 C9 C10 104.55(14) . . ?
O2 C9 C12 104.44(14) . . ?
O2 C9 C14 109.88(14) . . ?
C10 C9 C14 114.39(15) . . ?
C12 C9 C10 110.53(15) . . ?
C12 C9 C14 112.30(15) . . ?
C1 C10 C9 122.95(16) . . ?
C1 C10 C11 117.92(17) . . ?
C11 C10 C9 118.88(16) . . ?
O1 C11 C10 122.40(16) . . ?
C4 C11 O1 115.78(16) . . ?
C4 C11 C10 121.81(17) . . ?
C8 C12 C9 122.38(17) . . ?
C13 C12 C8 118.04(18) . . ?
C13 C12 C9 119.21(16) . . ?
O1 C13 C5 116.08(17) . . ?
O1 C13 C12 122.23(17) . . ?
C5 C13 C12 121.68(18) . . ?
C15 C14 C9 116.39(16) . . ?
C15 C14 C22 118.37(17) . . ?
C22 C14 C9 125.18(15) . . ?
C14 C15 H15 117.6 . . ?
C14 C15 C16 124.89(18) . . ?
C16 C15 H15 117.6 . . ?
C15 C16 H16 120.9 . . ?
C17 C16 C15 118.28(18) . . ?
C17 C16 H16 120.9 . . ?
C16 C17 C23 118.63(17) . . ?
C16 C17 C24 131.44(18) . . ?
C23 C17 C24 109.92(17) . . ?
C19 C18 C23 119.65(18) . . ?
C19 C18 C25 130.03(19) . . ?
C23 C18 C25 110.32(17) . . ?
C18 C19 H19 121.3 . . ?
C18 C19 C20 117.47(18) . . ?
C20 C19 H19 121.3 . . ?
C19 C20 H20 117.6 . . ?
C21 C20 C19 124.89(18) . . ?
C21 C20 H20 117.6 . . ?
C20 C21 P1 114.65(14) . . ?
C20 C21 C22 119.12(17) . . ?
C22 C21 P1 126.19(14) . . ?
C21 C22 C14 131.36(17) . . ?
C23 C22 C14 114.63(16) . . ?
C23 C22 C21 114.00(16) . . ?
C17 C23 C22 125.18(17) . . ?
C18 C23 C17 109.97(17) . . ?
C18 C23 C22 124.84(17) . . ?
C17 C24 H24A 111.1(14) . . ?
C17 C24 H24B 113.5(14) . . ?
C17 C24 C25 104.73(16) . . ?
H24A C24 H24B 103.5(19) . . ?
C25 C24 H24A 113.1(14) . . ?
C25 C24 H24B 111.2(14) . . ?
C18 C25 C24 105.04(17) . . ?
C18 C25 H25A 112.6(14) . . ?
C18 C25 H25B 111.4(15) . . ?
C24 C25 H25A 112.3(15) . . ?
C24 C25 H25B 110.4(15) . . ?
H25A C25 H25B 105(2) . . ?
C27 C26 P1 115.45(14) . . ?
C27 C26 C31 118.18(18) . . ?
C31 C26 P1 126.34(15) . . ?
C26 C27 H27 119.4 . . ?
C28 C27 C26 121.26(19) . . ?
C28 C27 H27 119.4 . . ?
C27 C28 H28 120.0 . . ?
C29 C28 C27 119.9(2) . . ?
C29 C28 H28 120.0 . . ?
C28 C29 H29 120.1 . . ?
C28 C29 C30 119.75(19) . . ?
C30 C29 H29 120.1 . . ?
C29 C30 H30 119.8 . . ?
C29 C30 C31 120.3(2) . . ?
C31 C30 H30 119.8 . . ?
C26 C31 H31 119.7 . . ?
C30 C31 C26 120.55(19) . . ?
C30 C31 H31 119.7 . . ?
C33 C32 P1 117.53(15) . . ?
C33 C32 C37 118.31(18) . . ?
C37 C32 P1 123.58(15) . . ?
C32 C33 H33 119.6 . . ?
C34 C33 C32 120.8(2) . . ?
C34 C33 H33 119.6 . . ?
C33 C34 H34 119.9 . . ?
C35 C34 C33 120.2(2) . . ?
C35 C34 H34 119.9 . . ?
C34 C35 H35 120.1 . . ?
C34 C35 C36 119.72(19) . . ?
C36 C35 H35 120.1 . . ?
C35 C36 H36 119.9 . . ?
C35 C36 C37 120.2(2) . . ?
C37 C36 H36 119.9 . . ?
C32 C37 H37 119.7 . . ?
C36 C37 C32 120.68(19) . . ?
C36 C37 H37 119.7 . . ?

loop_
_geom_bond_atom_site_label_1
_geom_bond_atom_site_label_2
_geom_bond_distance
_geom_bond_site_symmetry_2
_geom_bond_publ_flag
P1 C21 1.8449(19) . ?
P1 C26 1.8364(19) . ?
P1 C32 1.8289(19) . ?
O1 C11 1.381(2) . ?
O1 C13 1.375(2) . ?
O2 H2 0.8200 . ?
O2 C9 1.451(2) . ?
C1 H1 0.9300 . ?
C1 C2 1.385(3) . ?
C1 C10 1.387(3) . ?
C2 H2A 0.9300 . ?
C2 C3 1.380(3) . ?
C3 H3 0.9300 . ?
C3 C4 1.383(3) . ?
C4 H4 0.9300 . ?
C4 C11 1.377(3) . ?
C5 H5 0.9300 . ?
C5 C6 1.384(3) . ?
C5 C13 1.384(3) . ?
C6 H6 0.9300 . ?
C6 C7 1.381(3) . ?
C7 H7 0.9300 . ?
C7 C8 1.383(3) . ?
C8 H8 0.9300 . ?
C8 C12 1.391(3) . ?
C9 C10 1.513(2) . ?
C9 C12 1.511(3) . ?
C9 C14 1.541(3) . ?
C10 C11 1.389(3) . ?
C12 C13 1.384(3) . ?
C14 C15 1.385(3) . ?
C14 C22 1.450(3) . ?
C15 H15 0.9300 . ?
C15 C16 1.408(3) . ?
C16 H16 0.9300 . ?
C16 C17 1.357(3) . ?
C17 C23 1.412(3) . ?
C17 C24 1.512(3) . ?
C18 C19 1.359(3) . ?
C18 C23 1.407(3) . ?
C18 C25 1.502(3) . ?
C19 H19 0.9300 . ?
C19 C20 1.395(3) . ?
C20 H20 0.9300 . ?
C20 C21 1.389(3) . ?
C21 C22 1.443(3) . ?
C22 C23 1.421(2) . ?
C24 H24A 0.98(2) . ?
C24 H24B 0.97(2) . ?
C24 C25 1.535(3) . ?
C25 H25A 1.00(3) . ?
C25 H25B 0.96(3) . ?
C26 C27 1.391(3) . ?
C26 C31 1.392(3) . ?
C27 H27 0.9300 . ?
C27 C28 1.386(3) . ?
C28 H28 0.9300 . ?
C28 C29 1.377(3) . ?
C29 H29 0.9300 . ?
C29 C30 1.384(3) . ?
C30 H30 0.9300 . ?
C30 C31 1.387(3) . ?
C31 H31 0.9300 . ?
C32 C33 1.390(3) . ?
C32 C37 1.392(3) . ?
C33 H33 0.9300 . ?
C33 C34 1.385(3) . ?
C34 H34 0.9300 . ?
C34 C35 1.378(3) . ?
C35 H35 0.9300 . ?
C35 C36 1.378(3) . ?
C36 H36 0.9300 . ?
C36 C37 1.386(3) . ?
C37 H37 0.9300 . ?

loop_
_geom_torsion_atom_site_label_1
_geom_torsion_atom_site_label_2
_geom_torsion_atom_site_label_3
_geom_torsion_atom_site_label_4
_geom_torsion
_geom_torsion_site_symmetry_1
_geom_torsion_site_symmetry_2
_geom_torsion_site_symmetry_3
_geom_torsion_site_symmetry_4
_geom_torsion_publ_flag
P1 C21 C22 C14 -0.5(3) . . . . ?
P1 C21 C22 C23 178.69(13) . . . . ?
P1 C26 C27 C28 -178.94(15) . . . . ?
P1 C26 C31 C30 179.27(15) . . . . ?
P1 C32 C33 C34 -170.96(15) . . . . ?
P1 C32 C37 C36 169.66(15) . . . . ?
O2 C9 C10 C1 -88.7(2) . . . . ?
O2 C9 C10 C11 85.40(19) . . . . ?
O2 C9 C12 C8 89.5(2) . . . . ?
O2 C9 C12 C13 -83.36(19) . . . . ?
O2 C9 C14 C15 -1.7(2) . . . . ?
O2 C9 C14 C22 -178.83(16) . . . . ?
C1 C2 C3 C4 -0.4(3) . . . . ?
C1 C10 C11 O1 179.70(16) . . . . ?
C1 C10 C11 C4 -1.4(3) . . . . ?
C2 C1 C10 C9 174.60(17) . . . . ?
C2 C1 C10 C11 0.4(3) . . . . ?
C2 C3 C4 C11 -0.6(3) . . . . ?
C3 C4 C11 O1 -179.53(16) . . . . ?
C3 C4 C11 C10 1.5(3) . . . . ?
C5 C6 C7 C8 0.1(3) . . . . ?
C6 C5 C13 O1 -177.15(17) . . . . ?
C6 C5 C13 C12 1.7(3) . . . . ?
C6 C7 C8 C12 0.2(3) . . . . ?
C7 C8 C12 C9 -172.56(18) . . . . ?
C7 C8 C12 C13 0.3(3) . . . . ?
C8 C12 C13 O1 177.46(17) . . . . ?
C8 C12 C13 C5 -1.3(3) . . . . ?
C9 C10 C11 O1 5.3(3) . . . . ?
C9 C10 C11 C4 -175.85(16) . . . . ?
C9 C12 C13 O1 -9.4(3) . . . . ?
C9 C12 C13 C5 171.84(17) . . . . ?
C9 C14 C15 C16 -177.29(18) . . . . ?
C9 C14 C22 C21 -4.1(3) . . . . ?
C9 C14 C22 C23 176.68(16) . . . . ?
C10 C1 C2 C3 0.5(3) . . . . ?
C10 C9 C12 C8 -158.62(17) . . . . ?
C10 C9 C12 C13 28.6(2) . . . . ?
C10 C9 C14 C15 -118.91(18) . . . . ?
C10 C9 C14 C22 64.0(2) . . . . ?
C11 O1 C13 C5 164.27(17) . . . . ?
C11 O1 C13 C12 -14.5(3) . . . . ?
C12 C9 C10 C1 159.41(17) . . . . ?
C12 C9 C10 C11 -26.4(2) . . . . ?
C12 C9 C14 C15 114.07(18) . . . . ?
C12 C9 C14 C22 -63.1(2) . . . . ?
C13 O1 C11 C4 -162.25(16) . . . . ?
C13 O1 C11 C10 16.7(3) . . . . ?
C13 C5 C6 C7 -1.1(3) . . . . ?
C14 C9 C10 C1 31.5(2) . . . . ?
C14 C9 C10 C11 -154.38(16) . . . . ?
C14 C9 C12 C8 -29.6(2) . . . . ?
C14 C9 C12 C13 157.63(16) . . . . ?
C14 C15 C16 C17 0.7(3) . . . . ?
C14 C22 C23 C17 0.0(3) . . . . ?
C14 C22 C23 C18 179.10(17) . . . . ?
C15 C14 C22 C21 178.79(18) . . . . ?
C15 C14 C22 C23 -0.4(2) . . . . ?
C15 C16 C17 C23 -1.1(3) . . . . ?
C15 C16 C17 C24 179.3(2) . . . . ?
C16 C17 C23 C18 -178.46(18) . . . . ?
C16 C17 C23 C22 0.7(3) . . . . ?
C16 C17 C24 C25 179.1(2) . . . . ?
C17 C24 C25 C18 -0.3(2) . . . . ?
C18 C19 C20 C21 -0.2(3) . . . . ?
C19 C18 C23 C17 178.14(17) . . . . ?
C19 C18 C23 C22 -1.1(3) . . . . ?
C19 C18 C25 C24 -178.5(2) . . . . ?
C19 C20 C21 P1 -178.83(15) . . . . ?
C19 C20 C21 C22 -1.1(3) . . . . ?
C20 C21 C22 C14 -177.96(18) . . . . ?
C20 C21 C22 C23 1.2(2) . . . . ?
C21 P1 C26 C27 -97.17(15) . . . . ?
C21 P1 C26 C31 84.83(18) . . . . ?
C21 P1 C32 C33 -166.64(15) . . . . ?
C21 P1 C32 C37 22.23(18) . . . . ?
C21 C22 C23 C17 -179.30(17) . . . . ?
C21 C22 C23 C18 -0.2(3) . . . . ?
C22 C14 C15 C16 0.0(3) . . . . ?
C23 C17 C24 C25 -0.5(2) . . . . ?
C23 C18 C19 C20 1.2(3) . . . . ?
C23 C18 C25 C24 1.1(2) . . . . ?
C24 C17 C23 C18 1.2(2) . . . . ?
C24 C17 C23 C22 -179.59(18) . . . . ?
C25 C18 C19 C20 -179.3(2) . . . . ?
C25 C18 C23 C17 -1.4(2) . . . . ?
C25 C18 C23 C22 179.37(18) . . . . ?
C26 P1 C21 C20 -44.45(16) . . . . ?
C26 P1 C21 C22 137.98(16) . . . . ?
C26 P1 C32 C33 -60.97(17) . . . . ?
C26 P1 C32 C37 127.90(17) . . . . ?
C26 C27 C28 C29 -0.3(3) . . . . ?
C27 C26 C31 C30 1.3(3) . . . . ?
C27 C28 C29 C30 0.8(3) . . . . ?
C28 C29 C30 C31 -0.2(3) . . . . ?
C29 C30 C31 C26 -0.8(3) . . . . ?
C31 C26 C27 C28 -0.8(3) . . . . ?
C32 P1 C21 C20 61.97(15) . . . . ?
C32 P1 C21 C22 -115.61(16) . . . . ?
C32 P1 C26 C27 158.41(14) . . . . ?
C32 P1 C26 C31 -19.59(19) . . . . ?
C32 C33 C34 C35 1.3(3) . . . . ?
C33 C32 C37 C36 -1.4(3) . . . . ?
C33 C34 C35 C36 -2.6(3) . . . . ?
C34 C35 C36 C37 1.8(3) . . . . ?
C35 C36 C37 C32 0.2(3) . . . . ?
C37 C32 C33 C34 0.6(3) . . . . ?
